data_7016802
loop_
_publ_author_name
'Cross, Warren B.'
'Daly, Christopher G.'
'Boutadla, Youcef'
'Singh, Kuldip'

_publ_section_title
;
 Variable coordination of amine functionalised N-heterocyclic carbene
 ligands to Ru, Rh and Ir: C-H and N-H activation and catalytic
 transfer hydrogenation.
;
_journal_issue 38
_journal_name_full 'Dalton transactions (Cambridge, England : 2003)'
_journal_page_first 9722
_journal_page_last 9730
_journal_paper_doi 10.1039/c1dt10753d
_journal_volume 40
_journal_year 2011
_chemical_formula_moiety 'C22 H30 I Ir N3, C2 F3 O2,5C5H12'
_chemical_formula_sum 'C49 H90 F3 I Ir N3 O2'
_chemical_formula_weight 1129.34
_chemical_name_common '[Cp*Ir(C,NH2)I][CF3CO2] (8)'
_chemical_name_systematic
;
?
;
_space_group_IT_number 14
_symmetry_cell_setting monoclinic
_symmetry_space_group_name_Hall '-P 2yn'
_symmetry_space_group_name_H-M 'P 1 21/n 1'
_atom_sites_solution_hydrogens geom
_atom_sites_solution_primary direct
_atom_sites_solution_secondary difmap
_audit_creation_method SHELXL-97
_cell_angle_alpha 90.00
_cell_angle_beta 110.741(4)
_cell_angle_gamma 90.00
_cell_formula_units_Z 4
_cell_length_a 16.957(3)
_cell_length_b 10.360(2)
_cell_length_c 21.186(4)
_cell_measurement_reflns_used 657
_cell_measurement_temperature 150(2)
_cell_measurement_theta_max 28.402
_cell_measurement_theta_min 2.349
_cell_volume 3480.6(11)
_computing_cell_refinement 'Bruker SMART'
_computing_data_collection 'Bruker SMART'
_computing_data_reduction 'Bruker SHELXTL'
_computing_molecular_graphics 'Bruker SHELXTL'
_computing_publication_material 'Bruker SHELXTL'
_computing_structure_refinement 'SHELXL-97 (Sheldrick, 1997)'
_computing_structure_solution 'SHELXS-97 (Sheldrick, 1990)'
_diffrn_ambient_temperature 150(2)
_diffrn_measured_fraction_theta_full 1.000
_diffrn_measured_fraction_theta_max 1.000
_diffrn_measurement_device_type 'Bruker Apex 2000 CCD area detector'
_diffrn_measurement_method 'phi and omega scans'
_diffrn_radiation_monochromator graphite
_diffrn_radiation_source 'fine-focus sealed tube'
_diffrn_radiation_type MoK\a
_diffrn_radiation_wavelength 0.71073
_diffrn_reflns_av_R_equivalents 0.1501
_diffrn_reflns_av_sigmaI/netI 0.1704
_diffrn_reflns_limit_h_max 20
_diffrn_reflns_limit_h_min -20
_diffrn_reflns_limit_k_max 12
_diffrn_reflns_limit_k_min -12
_diffrn_reflns_limit_l_max 26
_diffrn_reflns_limit_l_min -26
_diffrn_reflns_number 26753
_diffrn_reflns_theta_full 26.00
_diffrn_reflns_theta_max 26.00
_diffrn_reflns_theta_min 1.33
_exptl_absorpt_coefficient_mu 4.795
_exptl_absorpt_correction_T_max 0.862
_exptl_absorpt_correction_T_min 0.539
_exptl_absorpt_correction_type empirical
_exptl_absorpt_process_details
;
absorption correction based on 4559 reflections(SADABS);Rint 0.1338 before
correction and 0.0635 after.
;
_exptl_crystal_colour yellow
_exptl_crystal_density_diffrn 2.155
_exptl_crystal_density_method 'not measured'
_exptl_crystal_description plate
_exptl_crystal_F_000 2312
_exptl_crystal_size_max 0.15
_exptl_crystal_size_mid 0.13
_exptl_crystal_size_min 0.03
_refine_diff_density_max 0.991
_refine_diff_density_min -1.925
_refine_diff_density_rms 0.200
_refine_ls_extinction_method none
_refine_ls_goodness_of_fit_ref 0.795
_refine_ls_hydrogen_treatment constr
_refine_ls_matrix_type full
_refine_ls_number_parameters 314
_refine_ls_number_reflns 6829
_refine_ls_number_restraints 0
_refine_ls_restrained_S_all 0.795
_refine_ls_R_factor_all 0.0949
_refine_ls_R_factor_gt 0.0541
_refine_ls_shift/su_max 0.001
_refine_ls_shift/su_mean 0.000
_refine_ls_structure_factor_coef Fsqd
_refine_ls_weighting_details 'calc w=1/[\s^2^(Fo^2^)+(0.0315P)^2^+0.0000P] where P=(Fo^2^+2Fc^2^)/3'
_refine_ls_weighting_scheme calc
_refine_ls_wR_factor_gt 0.1052
_refine_ls_wR_factor_ref 0.1136
_reflns_number_gt 3745
_reflns_number_total 6829
_reflns_threshold_expression >2sigma(I)
_cod_data_source_file c1dt10753d.txt
_cod_data_source_block 11026
_cod_depositor_comments
;
The following automatic conversions were performed:

'_symmetry_cell_setting' value 'Monoclinic' changed to 'monoclinic'
according to /home/saulius/struct/CIF-dictionaries/cif_core.dic
dictionary named 'cif_core.dic' version 2.4.1 from 2010-06-29.

Automatic conversion script
Id: cif_fix_values 1715 2011-07-08 13:25:40Z adriana 
;
_cod_original_cell_volume 3480.6(12)
_cod_original_sg_symbol_H-M P2(1)/n
_cod_database_code 7016802

loop_
_symmetry_equiv_pos_as_xyz
'x, y, z'
'-x+1/2, y+1/2, -z+1/2'
'-x, -y, -z'
'x-1/2, -y-1/2, z-1/2'

loop_
_atom_site_label
_atom_site_type_symbol
_atom_site_fract_x
_atom_site_fract_y
_atom_site_fract_z
_atom_site_U_iso_or_equiv
_atom_site_adp_type
_atom_site_occupancy
_atom_site_symmetry_multiplicity
_atom_site_calc_flag
_atom_site_refinement_flags
Ir1 Ir 0.60383(2) 0.13720(4) 0.77758(2) 0.03325(13) Uani 1 1 d .
I1 I 0.74213(4) 0.07442(7) 0.74838(4) 0.0460(2) Uani 1 1 d .
N1 N 0.5980(5) 0.2984(7) 0.7119(4) 0.039(2) Uani 1 1 d .
H1A H 0.6514 0.3304 0.7205 0.047 Uiso 1 1 calc R
H1B H 0.5770 0.2713 0.6677 0.047 Uiso 1 1 calc R
N2 N 0.6349(5) 0.3976(7) 0.8415(4) 0.034(2) Uani 1 1 d .
N3 N 0.7293(5) 0.2728(8) 0.9047(4) 0.040(2) Uani 1 1 d .
C1 C 0.6646(5) 0.2726(9) 0.8467(5) 0.029(2) Uani 1 1 d .
C2 C 0.6850(7) 0.4717(10) 0.8965(5) 0.050(3) Uani 1 1 d .
H2 H 0.6799 0.5612 0.9041 0.061 Uiso 1 1 calc R
C3 C 0.7390(7) 0.3926(9) 0.9341(5) 0.046(3) Uani 1 1 d .
H3 H 0.7803 0.4137 0.9766 0.055 Uiso 1 1 calc R
C4 C 0.5620(6) 0.4475(9) 0.7864(5) 0.034(2) Uani 1 1 d .
C5 C 0.5452(6) 0.3980(9) 0.7220(5) 0.029(2) Uani 1 1 d .
C6 C 0.4752(6) 0.4445(10) 0.6686(5) 0.045(3) Uani 1 1 d .
H6 H 0.4623 0.4115 0.6242 0.054 Uiso 1 1 calc R
C7 C 0.4256(7) 0.5379(10) 0.6812(5) 0.044(3) Uani 1 1 d .
H7 H 0.3797 0.5717 0.6445 0.052 Uiso 1 1 calc R
C8 C 0.4403(7) 0.5855(11) 0.7463(6) 0.053(3) Uani 1 1 d .
H8 H 0.4040 0.6487 0.7538 0.063 Uiso 1 1 calc R
C9 C 0.5077(7) 0.5398(11) 0.7988(6) 0.059(3) Uani 1 1 d .
H9 H 0.5180 0.5697 0.8434 0.071 Uiso 1 1 calc R
C10 C 0.7846(6) 0.1593(10) 0.9331(5) 0.043(3) Uani 1 1 d .
H10 H 0.7595 0.0823 0.9046 0.052 Uiso 1 1 calc R
C11 C 0.7891(7) 0.1323(11) 1.0030(5) 0.061(4) Uani 1 1 d .
H11A H 0.8241 0.1980 1.0335 0.092 Uiso 1 1 calc R
H11B H 0.8140 0.0469 1.0169 0.092 Uiso 1 1 calc R
H11C H 0.7322 0.1344 1.0049 0.092 Uiso 1 1 calc R
C12 C 0.8732(6) 0.1813(10) 0.9308(5) 0.055(3) Uani 1 1 d .
H12A H 0.8708 0.1767 0.8840 0.082 Uiso 1 1 calc R
H12B H 0.9116 0.1146 0.9576 0.082 Uiso 1 1 calc R
H12C H 0.8938 0.2666 0.9494 0.082 Uiso 1 1 calc R
C13 C 0.5446(6) 0.0417(10) 0.8417(6) 0.048(3) Uani 1 1 d .
C14 C 0.5784(6) -0.0523(9) 0.8103(5) 0.039(3) Uani 1 1 d .
C15 C 0.5345(6) -0.0464(10) 0.7343(5) 0.039(3) Uani 1 1 d .
C16 C 0.4754(6) 0.0515(10) 0.7228(5) 0.040(3) Uani 1 1 d .
C17 C 0.4807(6) 0.1156(10) 0.7863(6) 0.047(3) Uani 1 1 d .
C18 C 0.5603(7) 0.0622(12) 0.9171(5) 0.070(4) Uani 1 1 d .
H18A H 0.6041 0.0025 0.9440 0.105 Uiso 1 1 calc R
H18B H 0.5080 0.0459 0.9256 0.105 Uiso 1 1 calc R
H18C H 0.5787 0.1512 0.9296 0.105 Uiso 1 1 calc R
C19 C 0.6414(6) -0.1559(10) 0.8460(6) 0.063(4) Uani 1 1 d .
H19A H 0.6786 -0.1233 0.8899 0.095 Uiso 1 1 calc R
H19B H 0.6751 -0.1791 0.8185 0.095 Uiso 1 1 calc R
H19C H 0.6113 -0.2323 0.8528 0.095 Uiso 1 1 calc R
C20 C 0.5459(8) -0.1364(10) 0.6845(6) 0.061(3) Uani 1 1 d .
H20A H 0.5171 -0.2178 0.6858 0.091 Uiso 1 1 calc R
H20B H 0.6062 -0.1527 0.6953 0.091 Uiso 1 1 calc R
H20C H 0.5220 -0.0985 0.6393 0.091 Uiso 1 1 calc R
C21 C 0.4122(6) 0.0955(11) 0.6579(5) 0.068(4) Uani 1 1 d .
H21A H 0.4249 0.0570 0.6203 0.101 Uiso 1 1 calc R
H21B H 0.4142 0.1898 0.6551 0.101 Uiso 1 1 calc R
H21C H 0.3558 0.0686 0.6555 0.101 Uiso 1 1 calc R
C22 C 0.4223(6) 0.2153(11) 0.7938(6) 0.071(4) Uani 1 1 d .
H22A H 0.4102 0.2777 0.7569 0.106 Uiso 1 1 calc R
H22B H 0.4483 0.2599 0.8371 0.106 Uiso 1 1 calc R
H22C H 0.3696 0.1743 0.7926 0.106 Uiso 1 1 calc R
C23 C 0.6275(8) 0.2651(13) 0.5276(6) 0.063(4) Uani 1 1 d .
C24 C 0.5650(6) 0.1659(10) 0.5368(5) 0.039(3) Uani 1 1 d .
F1 F 0.5954(5) 0.3252(7) 0.4685(4) 0.092(3) Uani 1 1 d .
F2 F 0.6462(4) 0.3581(6) 0.5761(4) 0.079(2) Uani 1 1 d .
F3 F 0.7006(4) 0.2152(7) 0.5306(4) 0.084(2) Uani 1 1 d .
O1 O 0.5554(4) 0.0727(7) 0.4987(3) 0.049(2) Uani 1 1 d .
O2 O 0.5313(5) 0.1918(7) 0.5764(3) 0.051(2) Uani 1 1 d .

loop_
_atom_site_aniso_label
_atom_site_aniso_U_11
_atom_site_aniso_U_22
_atom_site_aniso_U_33
_atom_site_aniso_U_23
_atom_site_aniso_U_13
_atom_site_aniso_U_12
Ir1 0.0242(2) 0.0373(2) 0.0296(2) -0.0019(2) -0.00118(16) -0.0009(2)
I1 0.0349(4) 0.0494(5) 0.0517(5) -0.0011(4) 0.0130(4) 0.0048(4)
N1 0.029(5) 0.052(6) 0.022(5) -0.003(4) -0.008(4) 0.000(4)
N2 0.030(5) 0.040(6) 0.021(5) -0.001(4) -0.006(4) -0.006(4)
N3 0.030(5) 0.033(5) 0.047(6) -0.007(4) 0.003(4) -0.004(4)
C1 0.011(5) 0.037(6) 0.030(6) 0.001(5) -0.002(4) 0.000(4)
C2 0.049(7) 0.039(7) 0.037(7) -0.012(5) -0.016(6) 0.006(6)
C3 0.044(7) 0.040(7) 0.035(6) -0.005(5) -0.011(5) 0.002(5)
C4 0.030(6) 0.035(6) 0.031(6) -0.004(5) 0.004(5) 0.001(5)
C5 0.026(5) 0.032(6) 0.027(6) -0.003(4) 0.006(5) 0.002(4)
C6 0.025(6) 0.040(7) 0.052(7) 0.004(6) -0.009(5) 0.003(5)
C7 0.045(7) 0.040(7) 0.028(6) -0.001(5) -0.008(5) -0.001(6)
C8 0.044(7) 0.050(7) 0.055(8) 0.006(6) 0.006(6) 0.014(6)
C9 0.054(8) 0.067(9) 0.071(9) 0.005(7) 0.040(7) -0.014(7)
C10 0.030(6) 0.043(7) 0.046(7) 0.006(6) -0.001(5) 0.000(5)
C11 0.055(8) 0.059(8) 0.041(7) 0.009(6) -0.019(6) 0.000(7)
C12 0.038(7) 0.062(8) 0.056(8) 0.003(6) 0.008(6) -0.006(6)
C13 0.022(6) 0.047(7) 0.065(8) -0.004(6) 0.001(6) -0.007(5)
C14 0.032(6) 0.031(6) 0.042(7) 0.003(5) 0.000(5) -0.003(5)
C15 0.037(6) 0.030(6) 0.042(7) 0.001(5) 0.002(5) -0.015(5)
C16 0.026(6) 0.042(7) 0.040(7) -0.008(5) -0.004(5) -0.015(5)
C17 0.022(6) 0.044(7) 0.078(9) 0.000(6) 0.021(6) 0.000(5)
C18 0.050(8) 0.114(11) 0.046(8) -0.020(8) 0.018(6) -0.024(8)
C19 0.039(7) 0.041(7) 0.078(9) 0.014(7) -0.019(6) -0.007(6)
C20 0.084(9) 0.029(6) 0.071(9) -0.009(7) 0.030(7) -0.010(7)
C21 0.031(7) 0.091(10) 0.056(8) 0.026(7) -0.015(6) -0.017(6)
C22 0.031(7) 0.071(9) 0.101(11) -0.018(8) 0.013(7) -0.009(7)
C23 0.055(9) 0.060(9) 0.045(8) -0.015(7) -0.018(7) -0.004(7)
C24 0.035(6) 0.044(8) 0.031(6) -0.005(5) 0.002(5) -0.011(5)
F1 0.081(6) 0.099(6) 0.080(6) 0.033(5) 0.008(5) -0.026(5)
F2 0.085(5) 0.059(4) 0.081(5) -0.021(4) 0.018(4) -0.021(4)
F3 0.050(5) 0.091(6) 0.100(6) -0.002(5) 0.012(4) -0.001(4)
O1 0.049(5) 0.044(5) 0.046(5) -0.006(4) 0.005(4) -0.002(4)
O2 0.060(5) 0.066(5) 0.022(4) -0.012(4) 0.008(4) -0.009(4)

loop_
_atom_type_symbol
_atom_type_description
_atom_type_scat_dispersion_real
_atom_type_scat_dispersion_imag
_atom_type_scat_source
C C 0.0033 0.0016 'International Tables Vol C Tables 4.2.6.8 and 6.1.1.4'
H H 0.0000 0.0000 'International Tables Vol C Tables 4.2.6.8 and 6.1.1.4'
N N 0.0061 0.0033 'International Tables Vol C Tables 4.2.6.8 and 6.1.1.4'
O O 0.0106 0.0060 'International Tables Vol C Tables 4.2.6.8 and 6.1.1.4'
F F 0.0171 0.0103 'International Tables Vol C Tables 4.2.6.8 and 6.1.1.4'
I I -0.4742 1.8119 'International Tables Vol C Tables 4.2.6.8 and 6.1.1.4'
Ir Ir -1.4442 7.9887 'International Tables Vol C Tables 4.2.6.8 and 6.1.1.4'

loop_
_geom_angle_atom_site_label_1
_geom_angle_atom_site_label_2
_geom_angle_atom_site_label_3
_geom_angle
C1 Ir1 N1 80.0(3)
C1 Ir1 C17 105.5(4)
N1 Ir1 C17 108.0(4)
C1 Ir1 C14 120.1(4)
N1 Ir1 C14 159.5(3)
C17 Ir1 C14 64.8(4)
C1 Ir1 C13 95.2(4)
N1 Ir1 C13 145.6(4)
C17 Ir1 C13 40.1(4)
C14 Ir1 C13 37.7(4)
C1 Ir1 C15 159.6(4)
N1 Ir1 C15 119.6(3)
C17 Ir1 C15 64.5(4)
C14 Ir1 C15 40.0(3)
C13 Ir1 C15 65.4(4)
C1 Ir1 C16 142.7(4)
N1 Ir1 C16 99.0(3)
C17 Ir1 C16 38.9(4)
C14 Ir1 C16 62.9(4)
C13 Ir1 C16 64.6(4)
C15 Ir1 C16 35.8(3)
C1 Ir1 I1 94.1(3)
N1 Ir1 I1 83.3(2)
C17 Ir1 I1 158.6(3)
C14 Ir1 I1 98.1(3)
C13 Ir1 I1 131.1(3)
C15 Ir1 I1 94.2(3)
C16 Ir1 I1 123.0(3)
C5 N1 Ir1 110.5(6)
C5 N1 H1A 109.5
Ir1 N1 H1A 109.5
C5 N1 H1B 109.5
Ir1 N1 H1B 109.5
H1A N1 H1B 108.1
C1 N2 C2 110.6(8)
C1 N2 C4 125.2(8)
C2 N2 C4 124.2(8)
C1 N3 C3 110.4(8)
C1 N3 C10 124.6(8)
C3 N3 C10 124.9(8)
N3 C1 N2 103.4(8)
N3 C1 Ir1 135.5(7)
N2 C1 Ir1 121.0(6)
C3 C2 N2 104.9(9)
C3 C2 H2 127.6
N2 C2 H2 127.6
C2 C3 N3 110.7(9)
C2 C3 H3 124.6
N3 C3 H3 124.6
C5 C4 C9 120.8(9)
C5 C4 N2 118.3(8)
C9 C4 N2 120.8(9)
C4 C5 C6 119.0(9)
C4 C5 N1 119.4(8)
C6 C5 N1 121.5(9)
C7 C6 C5 119.2(10)
C7 C6 H6 120.4
C5 C6 H6 120.4
C6 C7 C8 122.2(10)
C6 C7 H7 118.9
C8 C7 H7 118.9
C9 C8 C7 119.1(11)
C9 C8 H8 120.5
C7 C8 H8 120.5
C8 C9 C4 119.6(11)
C8 C9 H9 120.2
C4 C9 H9 120.2
C11 C10 N3 110.7(9)
C11 C10 C12 110.7(9)
N3 C10 C12 110.7(8)
C11 C10 H10 108.2
N3 C10 H10 108.2
C12 C10 H10 108.2
C10 C11 H11A 109.5
C10 C11 H11B 109.5
H11A C11 H11B 109.5
C10 C11 H11C 109.5
H11A C11 H11C 109.5
H11B C11 H11C 109.5
C10 C12 H12A 109.5
C10 C12 H12B 109.5
H12A C12 H12B 109.5
C10 C12 H12C 109.5
H12A C12 H12C 109.5
H12B C12 H12C 109.5
C14 C13 C17 106.6(10)
C14 C13 C18 129.5(10)
C17 C13 C18 123.7(10)
C14 C13 Ir1 70.5(6)
C17 C13 Ir1 69.2(6)
C18 C13 Ir1 129.3(7)
C13 C14 C19 125.9(10)
C13 C14 C15 110.1(9)
C19 C14 C15 123.6(10)
C13 C14 Ir1 71.8(6)
C19 C14 Ir1 127.9(7)
C15 C14 Ir1 72.7(5)
C16 C15 C20 127.4(10)
C16 C15 C14 105.6(9)
C20 C15 C14 126.6(10)
C16 C15 Ir1 72.2(6)
C20 C15 Ir1 130.2(7)
C14 C15 Ir1 67.2(5)
C15 C16 C17 111.2(9)
C15 C16 C21 128.9(11)
C17 C16 C21 119.9(10)
C15 C16 Ir1 72.0(6)
C17 C16 Ir1 67.5(5)
C21 C16 Ir1 127.3(7)
C16 C17 C22 125.9(10)
C16 C17 C13 106.2(9)
C22 C17 C13 126.8(11)
C16 C17 Ir1 73.7(6)
C22 C17 Ir1 129.7(7)
C13 C17 Ir1 70.7(6)
C13 C18 H18A 109.5
C13 C18 H18B 109.5
H18A C18 H18B 109.5
C13 C18 H18C 109.5
H18A C18 H18C 109.5
H18B C18 H18C 109.5
C14 C19 H19A 109.5
C14 C19 H19B 109.5
H19A C19 H19B 109.5
C14 C19 H19C 109.5
H19A C19 H19C 109.5
H19B C19 H19C 109.5
C15 C20 H20A 109.5
C15 C20 H20B 109.5
H20A C20 H20B 109.5
C15 C20 H20C 109.5
H20A C20 H20C 109.5
H20B C20 H20C 109.5
C16 C21 H21A 109.5
C16 C21 H21B 109.5
H21A C21 H21B 109.5
C16 C21 H21C 109.5
H21A C21 H21C 109.5
H21B C21 H21C 109.5
C17 C22 H22A 109.5
C17 C22 H22B 109.5
H22A C22 H22B 109.5
C17 C22 H22C 109.5
H22A C22 H22C 109.5
H22B C22 H22C 109.5
F3 C23 F1 107.0(12)
F3 C23 F2 106.1(9)
F1 C23 F2 106.7(10)
F3 C23 C24 114.2(11)
F1 C23 C24 111.1(9)
F2 C23 C24 111.4(11)
O2 C24 O1 130.3(11)
O2 C24 C23 117.3(11)
O1 C24 C23 112.3(11)

loop_
_geom_bond_atom_site_label_1
_geom_bond_atom_site_label_2
_geom_bond_distance
Ir1 C1 2.026(9)
Ir1 N1 2.153(7)
Ir1 C17 2.172(10)
Ir1 C14 2.176(10)
Ir1 C13 2.192(11)
Ir1 C15 2.253(9)
Ir1 C16 2.256(9)
Ir1 I1 2.7082(9)
N1 C5 1.431(11)
N1 H1A 0.9200
N1 H1B 0.9200
N2 C1 1.380(11)
N2 C2 1.403(11)
N2 C4 1.462(11)
N3 C1 1.326(10)
N3 C3 1.372(11)
N3 C10 1.492(11)
C2 C3 1.276(12)
C2 H2 0.9500
C3 H3 0.9500
C4 C5 1.391(12)
C4 C9 1.415(14)
C5 C6 1.404(12)
C6 C7 1.368(13)
C6 H6 0.9500
C7 C8 1.402(13)
C7 H7 0.9500
C8 C9 1.366(14)
C8 H8 0.9500
C9 H9 0.9500
C10 C11 1.484(13)
C10 C12 1.537(13)
C10 H10 1.0000
C11 H11A 0.9800
C11 H11B 0.9800
C11 H11C 0.9800
C12 H12A 0.9800
C12 H12B 0.9800
C12 H12C 0.9800
C13 C14 1.411(14)
C13 C17 1.496(14)
C13 C18 1.537(14)
C14 C19 1.514(12)
C14 C15 1.517(13)
C15 C16 1.386(13)
C15 C20 1.471(13)
C16 C17 1.475(14)
C16 C21 1.483(13)
C17 C22 1.479(13)
C18 H18A 0.9800
C18 H18B 0.9800
C18 H18C 0.9800
C19 H19A 0.9800
C19 H19B 0.9800
C19 H19C 0.9800
C20 H20A 0.9800
C20 H20B 0.9800
C20 H20C 0.9800
C21 H21A 0.9800
C21 H21B 0.9800
C21 H21C 0.9800
C22 H22A 0.9800
C22 H22B 0.9800
C22 H22C 0.9800
C23 F3 1.323(13)
C23 F1 1.330(13)
C23 F2 1.362(12)
C23 C24 1.537(15)
C24 O2 1.202(11)
C24 O1 1.232(11)

loop_
_geom_hbond_atom_site_label_D
_geom_hbond_atom_site_label_H
_geom_hbond_atom_site_label_A
_geom_hbond_distance_DH
_geom_hbond_distance_HA
_geom_hbond_distance_DA
_geom_hbond_angle_DHA
_geom_hbond_site_symmetry_A
N1 H1A I1 0.92 3.04 3.824(8) 144.1 2_656
N1 H1B O2 0.92 1.99 2.904(10) 173.1 .

loop_
_geom_torsion_atom_site_label_1
_geom_torsion_atom_site_label_2
_geom_torsion_atom_site_label_3
_geom_torsion_atom_site_label_4
_geom_torsion
C1 Ir1 N1 C5 -66.9(6)
C17 Ir1 N1 C5 36.3(7)
C14 Ir1 N1 C5 102.3(11)
C13 Ir1 N1 C5 17.7(9)
C15 Ir1 N1 C5 106.6(6)
C16 Ir1 N1 C5 75.2(6)
I1 Ir1 N1 C5 -162.3(6)
C3 N3 C1 N2 0.2(11)
C10 N3 C1 N2 -178.6(8)
C3 N3 C1 Ir1 -174.5(8)
C10 N3 C1 Ir1 6.7(16)
C2 N2 C1 N3 1.7(11)
C4 N2 C1 N3 -178.6(8)
C2 N2 C1 Ir1 177.3(7)
C4 N2 C1 Ir1 -3.0(13)
N1 Ir1 C1 N3 -143.5(11)
C17 Ir1 C1 N3 110.4(10)
C14 Ir1 C1 N3 40.8(11)
C13 Ir1 C1 N3 70.9(10)
C15 Ir1 C1 N3 52.7(17)
C16 Ir1 C1 N3 124.7(10)
I1 Ir1 C1 N3 -61.1(10)
N1 Ir1 C1 N2 42.5(7)
C17 Ir1 C1 N2 -63.6(8)
C14 Ir1 C1 N2 -133.1(7)
C13 Ir1 C1 N2 -103.0(8)
C15 Ir1 C1 N2 -121.2(11)
C16 Ir1 C1 N2 -49.3(11)
I1 Ir1 C1 N2 125.0(7)
C1 N2 C2 C3 -3.0(12)
C4 N2 C2 C3 177.3(10)
N2 C2 C3 N3 3.0(13)
C1 N3 C3 C2 -2.2(14)
C10 N3 C3 C2 176.6(10)
C1 N2 C4 C5 -33.5(14)
C2 N2 C4 C5 146.1(10)
C1 N2 C4 C9 143.8(10)
C2 N2 C4 C9 -36.6(14)
C9 C4 C5 C6 2.4(15)
N2 C4 C5 C6 179.8(8)
C9 C4 C5 N1 -175.7(9)
N2 C4 C5 N1 1.6(13)
Ir1 N1 C5 C4 55.0(10)
Ir1 N1 C5 C6 -123.1(8)
C4 C5 C6 C7 0.5(15)
N1 C5 C6 C7 178.6(9)
C5 C6 C7 C8 -2.7(16)
C6 C7 C8 C9 1.8(17)
C7 C8 C9 C4 1.2(16)
C5 C4 C9 C8 -3.3(16)
N2 C4 C9 C8 179.4(9)
C1 N3 C10 C11 -126.5(10)
C3 N3 C10 C11 54.9(13)
C1 N3 C10 C12 110.4(11)
C3 N3 C10 C12 -68.2(13)
C1 Ir1 C13 C14 -134.8(6)
N1 Ir1 C13 C14 145.3(6)
C17 Ir1 C13 C14 117.2(9)
C15 Ir1 C13 C14 38.3(6)
C16 Ir1 C13 C14 77.9(6)
I1 Ir1 C13 C14 -34.7(7)
C1 Ir1 C13 C17 108.0(6)
N1 Ir1 C13 C17 28.1(9)
C14 Ir1 C13 C17 -117.2(9)
C15 Ir1 C13 C17 -78.9(6)
C16 Ir1 C13 C17 -39.3(6)
I1 Ir1 C13 C17 -151.9(5)
C1 Ir1 C13 C18 -9.2(10)
N1 Ir1 C13 C18 -89.2(11)
C17 Ir1 C13 C18 -117.2(13)
C14 Ir1 C13 C18 125.6(13)
C15 Ir1 C13 C18 163.9(11)
C16 Ir1 C13 C18 -156.5(11)
I1 Ir1 C13 C18 90.9(10)
C17 C13 C14 C19 -175.8(9)
C18 C13 C14 C19 -1.3(17)
Ir1 C13 C14 C19 124.1(10)
C17 C13 C14 C15 -2.9(11)
C18 C13 C14 C15 171.6(10)
Ir1 C13 C14 C15 -63.0(7)
C17 C13 C14 Ir1 60.2(7)
C18 C13 C14 Ir1 -125.3(11)
C1 Ir1 C14 C13 54.7(7)
N1 Ir1 C14 C13 -113.0(10)
C17 Ir1 C14 C13 -39.3(6)
C15 Ir1 C14 C13 -118.8(8)
C16 Ir1 C14 C13 -82.7(6)
I1 Ir1 C14 C13 154.3(5)
C1 Ir1 C14 C19 -67.0(10)
N1 Ir1 C14 C19 125.3(10)
C17 Ir1 C14 C19 -161.0(11)
C13 Ir1 C14 C19 -121.7(12)
C15 Ir1 C14 C19 119.5(12)
C16 Ir1 C14 C19 155.6(11)
I1 Ir1 C14 C19 32.6(10)
C1 Ir1 C14 C15 173.6(6)
N1 Ir1 C14 C15 5.9(13)
C17 Ir1 C14 C15 79.6(6)
C13 Ir1 C14 C15 118.8(8)
C16 Ir1 C14 C15 36.1(6)
I1 Ir1 C14 C15 -86.8(6)
C13 C14 C15 C16 -0.1(11)
C19 C14 C15 C16 173.0(9)
Ir1 C14 C15 C16 -62.5(7)
C13 C14 C15 C20 -173.5(10)
C19 C14 C15 C20 -0.4(16)
Ir1 C14 C15 C20 124.0(10)
C13 C14 C15 Ir1 62.4(7)
C19 C14 C15 Ir1 -124.5(10)
C1 Ir1 C15 C16 100.0(11)
N1 Ir1 C15 C16 -61.5(7)
C17 Ir1 C15 C16 35.6(6)
C14 Ir1 C15 C16 116.2(9)
C13 Ir1 C15 C16 80.1(7)
I1 Ir1 C15 C16 -146.2(6)
C1 Ir1 C15 C20 -135.6(11)
N1 Ir1 C15 C20 62.9(10)
C17 Ir1 C15 C20 160.0(11)
C14 Ir1 C15 C20 -119.5(12)
C13 Ir1 C15 C20 -155.6(11)
C16 Ir1 C15 C20 124.4(12)
I1 Ir1 C15 C20 -21.8(10)
C1 Ir1 C15 C14 -16.1(14)
N1 Ir1 C15 C14 -177.6(5)
C17 Ir1 C15 C14 -80.6(6)
C13 Ir1 C15 C14 -36.1(6)
C16 Ir1 C15 C14 -116.2(9)
I1 Ir1 C15 C14 97.6(6)
C20 C15 C16 C17 176.5(9)
C14 C15 C16 C17 3.1(11)
Ir1 C15 C16 C17 -56.1(7)
C20 C15 C16 C21 -3.6(18)
C14 C15 C16 C21 -177.0(10)
Ir1 C15 C16 C21 123.8(11)
C20 C15 C16 Ir1 -127.4(11)
C14 C15 C16 Ir1 59.2(6)
C1 Ir1 C16 C15 -145.4(7)
N1 Ir1 C16 C15 129.3(6)
C17 Ir1 C16 C15 -123.1(9)
C14 Ir1 C16 C15 -40.4(6)
C13 Ir1 C16 C15 -82.6(7)
I1 Ir1 C16 C15 41.4(7)
C1 Ir1 C16 C17 -22.3(9)
N1 Ir1 C16 C17 -107.6(6)
C14 Ir1 C16 C17 82.7(6)
C13 Ir1 C16 C17 40.5(6)
C15 Ir1 C16 C17 123.1(9)
I1 Ir1 C16 C17 164.5(5)
C1 Ir1 C16 C21 89.0(12)
N1 Ir1 C16 C21 3.7(11)
C17 Ir1 C16 C21 111.2(13)
C14 Ir1 C16 C21 -166.0(12)
C13 Ir1 C16 C21 151.8(12)
C15 Ir1 C16 C21 -125.6(13)
I1 Ir1 C16 C21 -84.2(10)
C15 C16 C17 C22 -173.8(10)
C21 C16 C17 C22 6.3(16)
Ir1 C16 C17 C22 127.5(11)
C15 C16 C17 C13 -4.9(11)
C21 C16 C17 C13 175.2(9)
Ir1 C16 C17 C13 -63.6(6)
C15 C16 C17 Ir1 58.7(7)
C21 C16 C17 Ir1 -121.2(9)
C14 C13 C17 C16 4.6(11)
C18 C13 C17 C16 -170.3(9)
Ir1 C13 C17 C16 65.6(7)
C14 C13 C17 C22 173.4(10)
C18 C13 C17 C22 -1.5(16)
Ir1 C13 C17 C22 -125.6(11)
C14 C13 C17 Ir1 -61.0(7)
C18 C13 C17 Ir1 124.1(10)
C1 Ir1 C17 C16 166.2(6)
N1 Ir1 C17 C16 81.9(6)
C14 Ir1 C17 C16 -77.4(6)
C13 Ir1 C17 C16 -114.3(8)
C15 Ir1 C17 C16 -32.9(5)
I1 Ir1 C17 C16 -37.8(12)
C1 Ir1 C17 C22 42.8(12)
N1 Ir1 C17 C22 -41.5(12)
C14 Ir1 C17 C22 159.2(12)
C13 Ir1 C17 C22 122.3(14)
C15 Ir1 C17 C22 -156.3(12)
C16 Ir1 C17 C22 -123.4(14)
I1 Ir1 C17 C22 -161.2(7)
C1 Ir1 C17 C13 -79.5(7)
N1 Ir1 C17 C13 -163.8(6)
C14 Ir1 C17 C13 36.9(6)
C15 Ir1 C17 C13 81.4(6)
C16 Ir1 C17 C13 114.3(8)
I1 Ir1 C17 C13 76.5(11)
F3 C23 C24 O2 131.2(11)
F1 C23 C24 O2 -107.7(12)
F2 C23 C24 O2 11.2(15)
F3 C23 C24 O1 -51.5(13)
F1 C23 C24 O1 69.6(13)
F2 C23 C24 O1 -171.6(9)
